data_4065336
loop_
_publ_author_name
'Takao, Toshiro'
'Obayashi, Nozomi'
'Zhao, Bo'
'Akiyoshi, Kazunori'
'Omori, Hideki'
'Suzuki, Hiroharu'

_publ_section_title
;
 Synthesis and Property of Diruthenium Complexes Containing Bridging
 Cyclic Diene Ligands and the Reaction of Diruthenium Tetrahydrido Complex
 with Benzene Forming a \m-\h2:\h2-Cyclohexadiene Complex via Partial
 Hydrogenation on a Ru2Center
;
_journal_issue 18
_journal_name_full Organometallics
_journal_page_first 5057
_journal_paper_doi 10.1021/om200728e
_journal_volume 30
_journal_year 2011
_chemical_formula_sum 'C26 H40 Ru2'
_chemical_formula_weight 554.72
_chemical_name_systematic
; 
 ? 
;
_space_group_IT_number 14
_symmetry_cell_setting monoclinic
_symmetry_space_group_name_Hall '-P 2ybc'
_symmetry_space_group_name_H-M 'P 1 21/c 1'
_atom_sites_solution_hydrogens geom
_atom_sites_solution_primary direct
_atom_sites_solution_secondary difmap
_audit_creation_method SHELXL-97
_cell_angle_alpha 90.00
_cell_angle_beta 109.262(2)
_cell_angle_gamma 90.00
_cell_formula_units_Z 8
_cell_length_a 14.9607(10)
_cell_length_b 19.8883(12)
_cell_length_c 17.2271(12)
_cell_measurement_reflns_used 30116
_cell_measurement_temperature 153(2)
_cell_measurement_theta_max 25.34
_cell_measurement_theta_min 3.01
_cell_volume 4838.9(6)
_computing_cell_refinement 'PROCESS-AUTO (T.Higashi, 1998)'
_computing_data_collection 'PROCESS-AUTO (T.Higashi, 1998)'
_computing_data_reduction 'PROCESS-AUTO (T.Higashi, 1998)'
_computing_molecular_graphics 'ORTEX (P.McArdle, 1995)'
_computing_publication_material SHELXL-97
_computing_structure_refinement 'SHELXL-97 (Sheldrick, 1997)'
_computing_structure_solution 'SHELXS-97 (Sheldrick, 1990)'
_diffrn_ambient_temperature 153(2)
_diffrn_detector_area_resol_mean 100
_diffrn_measured_fraction_theta_full 0.986
_diffrn_measured_fraction_theta_max 0.986
_diffrn_measurement_device_type 'Rigaku R-AXIS RAPID Imaging Plate'
_diffrn_measurement_method 'oscillation photograph'
_diffrn_radiation_monochromator graphite
_diffrn_radiation_source 'Rigaku Rotating Anode ultraX18'
_diffrn_radiation_type MoK\a
_diffrn_radiation_wavelength 0.71069
_diffrn_reflns_av_R_equivalents 0.1938
_diffrn_reflns_av_sigmaI/netI 0.2110
_diffrn_reflns_limit_h_max 17
_diffrn_reflns_limit_h_min -17
_diffrn_reflns_limit_k_max 23
_diffrn_reflns_limit_k_min -23
_diffrn_reflns_limit_l_max 20
_diffrn_reflns_limit_l_min -20
_diffrn_reflns_number 30116
_diffrn_reflns_theta_full 25.34
_diffrn_reflns_theta_max 25.34
_diffrn_reflns_theta_min 3.01
_exptl_absorpt_coefficient_mu 1.257
_exptl_absorpt_correction_T_max 1.0000
_exptl_absorpt_correction_T_min 0.2198
_exptl_absorpt_correction_type empirical
_exptl_absorpt_process_details 'ABSCOR (T.Higashi, 2001)'
_exptl_crystal_colour red
_exptl_crystal_density_diffrn 1.523
_exptl_crystal_density_meas ?
_exptl_crystal_density_method 'not measured'
_exptl_crystal_description block
_exptl_crystal_F_000 2272
_exptl_crystal_size_max 0.080
_exptl_crystal_size_mid 0.070
_exptl_crystal_size_min 0.050
_refine_diff_density_max 1.021
_refine_diff_density_min -1.807
_refine_diff_density_rms 0.172
_refine_ls_extinction_coef 0.0023(3)
_refine_ls_extinction_expression Fc^*^=kFc[1+0.001xFc^2^\l^3^/sin(2\q)]^-1/4^
_refine_ls_extinction_method SHELXL
_refine_ls_goodness_of_fit_ref 0.927
_refine_ls_hydrogen_treatment mixed
_refine_ls_matrix_type full
_refine_ls_number_parameters 526
_refine_ls_number_reflns 8709
_refine_ls_number_restraints 0
_refine_ls_restrained_S_all 0.927
_refine_ls_R_factor_all 0.1974
_refine_ls_R_factor_gt 0.0777
_refine_ls_shift/su_max 0.001
_refine_ls_shift/su_mean 0.000
_refine_ls_structure_factor_coef Fsqd
_refine_ls_weighting_details 'calc w=1/[\s^2^(Fo^2^)+(0.0958P)^2^+0.0000P] where P=(Fo^2^+2Fc^2^)/3'
_refine_ls_weighting_scheme calc
_refine_ls_wR_factor_gt 0.1687
_refine_ls_wR_factor_ref 0.2318
_reflns_number_gt 3569
_reflns_number_total 8997
_reflns_threshold_expression >2sigma(I)
_cod_data_source_file om200728e_si_001.cif
_cod_data_source_block 3
_cod_depositor_comments
;
The following automatic conversions were performed:
'_atom_site_symetry_multiplicity' tag replaced with
'_atom_site_symmetry_multiplicity'.

Automatic conversion script
Id: cif_correct_tags 1440 2010-10-19 06:21:57Z saulius 

The following automatic conversions were performed:

'_symmetry_cell_setting' value 'Monoclinic' changed to 'monoclinic'
according to /home/saulius/struct/CIF-dictionaries/cif_core.dic
dictionary named 'cif_core.dic' version 2.4.1 from 2010-06-29.

Automatic conversion script
Id: cif_fix_values 1715 2011-07-08 13:25:40Z adriana 

 Adding full bibliography for 4065336--4065341.cif.

The following automatic conversions were performed:

'_exptl_crystal_density_meas' value 'not measured' was changed to '?'
- the value is perceived as not measured.

Automatic conversion script
Id: cif_fix_values 3008 2015-01-20 13:52:24Z robertas 
;
_cod_original_sg_symbol_H-M P21/c
_cod_database_code 4065336

loop_
_symmetry_equiv_pos_as_xyz
'x, y, z'
'x, -y+1/2, z+1/2'
'-x, -y, -z'
'-x, y-1/2, -z-1/2'

loop_
_atom_site_label
_atom_site_type_symbol
_atom_site_fract_x
_atom_site_fract_y
_atom_site_fract_z
_atom_site_U_iso_or_equiv
_atom_site_adp_type
_atom_site_occupancy
_atom_site_symmetry_multiplicity
_atom_site_calc_flag
_atom_site_refinement_flags
Ru1 Ru 0.48911(8) 0.73441(5) 0.67106(7) 0.0433(4) Uani 1 1 d .
Ru2 Ru 0.48441(8) 0.87209(5) 0.66899(7) 0.0450(4) Uani 1 1 d .
C1 C 0.4197(10) 0.7283(7) 0.5374(9) 0.050(4) Uani 1 1 d .
C2 C 0.5093(12) 0.7655(7) 0.5529(8) 0.057(4) Uani 1 1 d .
C3 C 0.5075(11) 0.8391(7) 0.5517(9) 0.053(4) Uani 1 1 d .
C4 C 0.4204(10) 0.8742(6) 0.5341(9) 0.049(4) Uani 1 1 d .
C5 C 0.3214(10) 0.8398(6) 0.5000(10) 0.059(5) Uani 1 1 d .
C6 C 0.3228(10) 0.7619(7) 0.4991(10) 0.061(5) Uani 1 1 d .
C7 C 0.5175(11) 0.6252(7) 0.6758(10) 0.055(4) Uani 1 1 d .
C8 C 0.4343(12) 0.6380(7) 0.6930(9) 0.054(4) Uani 1 1 d .
C9 C 0.4572(11) 0.6750(7) 0.7686(10) 0.054(4) Uani 1 1 d .
C10 C 0.5525(10) 0.6879(6) 0.7954(9) 0.048(4) Uani 1 1 d .
C11 C 0.5919(11) 0.6611(7) 0.7365(9) 0.049(4) Uani 1 1 d .
C12 C 0.5322(11) 0.5843(7) 0.6091(9) 0.063(5) Uani 1 1 d .
H12A H 0.5852 0.6027 0.5945 0.095 Uiso 1 1 calc R
H12B H 0.4746 0.5853 0.5609 0.095 Uiso 1 1 calc R
H12C H 0.5463 0.5378 0.6280 0.095 Uiso 1 1 calc R
C13 C 0.3358(10) 0.6088(8) 0.6447(10) 0.072(5) Uani 1 1 d .
H13A H 0.2864 0.6379 0.6522 0.108 Uiso 1 1 calc R
H13B H 0.3300 0.5636 0.6652 0.108 Uiso 1 1 calc R
H13C H 0.3286 0.6064 0.5862 0.108 Uiso 1 1 calc R
C14 C 0.3862(11) 0.6927(7) 0.8102(10) 0.063(5) Uani 1 1 d .
H14A H 0.3220 0.6875 0.7712 0.095 Uiso 1 1 calc R
H14B H 0.3958 0.7395 0.8293 0.095 Uiso 1 1 calc R
H14C H 0.3947 0.6628 0.8574 0.095 Uiso 1 1 calc R
C15 C 0.6081(12) 0.7213(7) 0.8758(10) 0.065(5) Uani 1 1 d .
H15A H 0.6628 0.7448 0.8694 0.098 Uiso 1 1 calc R
H15B H 0.6300 0.6871 0.9189 0.098 Uiso 1 1 calc R
H15C H 0.5675 0.7537 0.8912 0.098 Uiso 1 1 calc R
C16 C 0.6975(10) 0.6589(8) 0.7462(12) 0.079(6) Uani 1 1 d .
H16A H 0.7048 0.6543 0.6920 0.119 Uiso 1 1 calc R
H16B H 0.7272 0.6204 0.7806 0.119 Uiso 1 1 calc R
H16C H 0.7281 0.7005 0.7722 0.119 Uiso 1 1 calc R
C17 C 0.4685(13) 0.9855(7) 0.6670(10) 0.063(5) Uani 1 1 d .
C18 C 0.5658(12) 0.9671(7) 0.7058(11) 0.064(5) Uani 1 1 d .
C19 C 0.5722(11) 0.9277(7) 0.7793(9) 0.056(4) Uani 1 1 d .
C20 C 0.4793(11) 0.9193(6) 0.7821(10) 0.050(4) Uani 1 1 d .
C21 C 0.4149(12) 0.9518(7) 0.7108(11) 0.068(6) Uani 1 1 d .
C22 C 0.4283(15) 1.0296(7) 0.5949(10) 0.089(7) Uani 1 1 d .
H22A H 0.4568 1.0186 0.5528 0.133 Uiso 1 1 calc R
H22B H 0.4418 1.0767 0.6116 0.133 Uiso 1 1 calc R
H22C H 0.3596 1.0229 0.5725 0.133 Uiso 1 1 calc R
C23 C 0.6430(13) 0.9906(8) 0.6758(13) 0.096(7) Uani 1 1 d .
H23A H 0.6177 0.9977 0.6162 0.143 Uiso 1 1 calc R
H23B H 0.6933 0.9567 0.6885 0.143 Uiso 1 1 calc R
H23C H 0.6688 1.0331 0.7030 0.143 Uiso 1 1 calc R
C24 C 0.6639(12) 0.9058(8) 0.8377(11) 0.089(7) Uani 1 1 d .
H24A H 0.7058 0.8918 0.8073 0.133 Uiso 1 1 calc R
H24B H 0.6538 0.8678 0.8702 0.133 Uiso 1 1 calc R
H24C H 0.6931 0.9431 0.8746 0.133 Uiso 1 1 calc R
C25 C 0.4562(13) 0.8859(8) 0.8520(10) 0.071(5) Uani 1 1 d .
H25A H 0.3933 0.8653 0.8310 0.106 Uiso 1 1 calc R
H25B H 0.4569 0.9196 0.8937 0.106 Uiso 1 1 calc R
H25C H 0.5035 0.8511 0.8767 0.106 Uiso 1 1 calc R
C26 C 0.3092(12) 0.9570(7) 0.6978(12) 0.079(6) Uani 1 1 d .
H26A H 0.2853 0.9130 0.7074 0.118 Uiso 1 1 calc R
H26B H 0.2755 0.9715 0.6413 0.118 Uiso 1 1 calc R
H26C H 0.2988 0.9899 0.7363 0.118 Uiso 1 1 calc R
Ru3 Ru 0.03752(8) 0.52046(5) 0.28791(8) 0.0466(4) Uani 1 1 d .
Ru4 Ru -0.01034(8) 0.61436(6) 0.16457(8) 0.0501(4) Uani 1 1 d .
C27 C -0.0077(11) 0.4360(7) 0.1996(9) 0.055(4) Uani 1 1 d .
C28 C 0.0644(11) 0.4719(7) 0.1800(10) 0.060(5) Uani 1 1 d .
C29 C 0.0372(13) 0.5232(7) 0.1146(9) 0.062(5) Uani 1 1 d .
C30 C -0.0598(11) 0.5342(7) 0.0691(10) 0.056(4) Uani 1 1 d .
C31 C -0.1402(12) 0.4902(9) 0.0773(10) 0.073(5) Uani 1 1 d .
C32 C -0.1127(12) 0.4338(8) 0.1447(10) 0.071(5) Uani 1 1 d .
C33 C -0.0004(12) 0.4702(9) 0.3820(10) 0.061(5) Uani 1 1 d .
C34 C 0.0003(9) 0.5396(8) 0.4001(10) 0.056(4) Uani 1 1 d .
C35 C 0.0965(12) 0.5634(8) 0.4125(9) 0.062(5) Uani 1 1 d .
C36 C 0.1542(11) 0.5070(8) 0.4037(10) 0.062(5) Uani 1 1 d .
C37 C 0.0913(15) 0.4490(8) 0.3907(11) 0.075(6) Uani 1 1 d .
C38 C -0.0790(13) 0.5829(10) 0.4061(12) 0.101(7) Uani 1 1 d .
H38A H -0.0536 0.6262 0.4310 0.151 Uiso 1 1 calc R
H38B H -0.1110 0.5604 0.4402 0.151 Uiso 1 1 calc R
H38C H -0.1244 0.5906 0.3510 0.151 Uiso 1 1 calc R
C39 C 0.1335(14) 0.6344(7) 0.4360(10) 0.089(6) Uani 1 1 d .
H39A H 0.0802 0.6659 0.4223 0.133 Uiso 1 1 calc R
H39B H 0.1761 0.6467 0.4057 0.133 Uiso 1 1 calc R
H39C H 0.1680 0.6364 0.4952 0.133 Uiso 1 1 calc R
C40 C 0.2564(11) 0.5083(10) 0.4189(12) 0.097(7) Uani 1 1 d .
H40A H 0.2723 0.4760 0.3825 0.146 Uiso 1 1 calc R
H40B H 0.2900 0.4963 0.4763 0.146 Uiso 1 1 calc R
H40C H 0.2754 0.5536 0.4079 0.146 Uiso 1 1 calc R
C41 C 0.1269(18) 0.3772(8) 0.3862(12) 0.118(9) Uani 1 1 d .
H41A H 0.1809 0.3678 0.4358 0.177 Uiso 1 1 calc R
H41B H 0.1468 0.3729 0.3376 0.177 Uiso 1 1 calc R
H41C H 0.0760 0.3451 0.3824 0.177 Uiso 1 1 calc R
C42 C -0.0865(14) 0.4236(11) 0.3718(14) 0.121(9) Uani 1 1 d .
H42A H -0.1448 0.4504 0.3546 0.182 Uiso 1 1 calc R
H42B H -0.0797 0.4016 0.4243 0.182 Uiso 1 1 calc R
H42C H -0.0896 0.3895 0.3300 0.182 Uiso 1 1 calc R
C43 C -0.0634(15) 0.6895(9) 0.0640(11) 0.077(6) Uani 1 1 d .
C44 C 0.0312(15) 0.7008(9) 0.1078(17) 0.091(7) Uani 1 1 d .
C45 C 0.0411(11) 0.7194(7) 0.1880(13) 0.067(6) Uani 1 1 d .
C46 C -0.0468(11) 0.7158(8) 0.1977(10) 0.059(4) Uani 1 1 d .
C47 C -0.1156(10) 0.6939(7) 0.1217(11) 0.060(5) Uani 1 1 d .
C48 C -0.113(2) 0.6773(11) -0.0280(11) 0.137(10) Uani 1 1 d .
H48A H -0.1721 0.6523 -0.0359 0.206 Uiso 1 1 calc R
H48B H -0.0718 0.6513 -0.0503 0.206 Uiso 1 1 calc R
H48C H -0.1282 0.7206 -0.0566 0.206 Uiso 1 1 calc R
C49 C 0.1100(17) 0.7065(11) 0.0709(17) 0.140(11) Uani 1 1 d .
H49A H 0.1664 0.6829 0.1061 0.210 Uiso 1 1 calc R
H49B H 0.1253 0.7540 0.0667 0.210 Uiso 1 1 calc R
H49C H 0.0894 0.6862 0.0159 0.210 Uiso 1 1 calc R
C50 C 0.1323(12) 0.7424(8) 0.2528(13) 0.103(8) Uani 1 1 d .
H50A H 0.1844 0.7130 0.2516 0.155 Uiso 1 1 calc R
H50B H 0.1250 0.7401 0.3072 0.155 Uiso 1 1 calc R
H50C H 0.1461 0.7887 0.2413 0.155 Uiso 1 1 calc R
C51 C -0.0744(14) 0.7339(7) 0.2730(10) 0.080(6) Uani 1 1 d .
H51A H -0.1142 0.6982 0.2833 0.120 Uiso 1 1 calc R
H51B H -0.1095 0.7764 0.2630 0.120 Uiso 1 1 calc R
H51C H -0.0171 0.7387 0.3210 0.120 Uiso 1 1 calc R
C52 C -0.2191(11) 0.6886(8) 0.1024(13) 0.083(6) Uani 1 1 d .
H52A H -0.2335 0.6804 0.1531 0.124 Uiso 1 1 calc R
H52B H -0.2434 0.6512 0.0641 0.124 Uiso 1 1 calc R
H52C H -0.2492 0.7306 0.0772 0.124 Uiso 1 1 calc R

loop_
_atom_site_aniso_label
_atom_site_aniso_U_11
_atom_site_aniso_U_22
_atom_site_aniso_U_33
_atom_site_aniso_U_23
_atom_site_aniso_U_13
_atom_site_aniso_U_12
Ru1 0.0434(7) 0.0410(6) 0.0355(7) -0.0003(5) -0.0006(6) 0.0022(5)
Ru2 0.0479(7) 0.0412(6) 0.0352(7) -0.0016(5) -0.0007(6) -0.0003(5)
C1 0.058(10) 0.048(8) 0.039(9) 0.005(7) 0.010(8) -0.005(7)
C2 0.091(12) 0.043(8) 0.023(8) 0.002(6) 0.000(8) -0.007(8)
C3 0.063(10) 0.056(9) 0.025(8) 0.007(7) -0.006(8) 0.001(8)
C4 0.062(10) 0.046(8) 0.030(8) -0.010(6) 0.004(7) -0.006(7)
C5 0.057(10) 0.039(7) 0.052(10) 0.002(7) -0.019(8) 0.007(7)
C6 0.044(9) 0.066(9) 0.053(11) 0.012(8) -0.013(8) 0.001(7)
C7 0.063(10) 0.045(8) 0.050(10) 0.004(7) 0.008(9) 0.033(7)
C8 0.077(11) 0.049(8) 0.023(8) 0.013(6) -0.001(8) 0.021(8)
C9 0.063(11) 0.057(9) 0.036(9) 0.018(7) 0.009(8) 0.011(8)
C10 0.051(10) 0.049(8) 0.031(9) 0.006(7) -0.005(8) 0.010(7)
C11 0.063(10) 0.052(8) 0.024(8) 0.007(7) 0.004(8) -0.009(7)
C12 0.082(12) 0.055(9) 0.045(10) 0.002(8) 0.011(9) 0.039(8)
C13 0.048(10) 0.082(11) 0.065(12) 0.007(10) -0.011(9) -0.015(8)
C14 0.064(11) 0.064(10) 0.060(12) -0.001(8) 0.019(9) 0.022(8)
C15 0.082(12) 0.058(9) 0.049(11) 0.005(8) 0.012(10) 0.001(8)
C16 0.046(10) 0.090(12) 0.084(15) 0.028(11) -0.004(10) -0.001(9)
C17 0.090(13) 0.035(7) 0.044(10) -0.009(7) -0.005(10) -0.002(8)
C18 0.064(11) 0.057(9) 0.059(12) -0.016(8) 0.003(10) -0.016(8)
C19 0.048(10) 0.059(9) 0.039(10) -0.029(8) -0.015(8) -0.003(7)
C20 0.058(10) 0.038(8) 0.045(10) -0.012(7) 0.003(8) 0.014(7)
C21 0.068(11) 0.039(8) 0.064(12) -0.024(8) -0.025(10) 0.009(8)
C22 0.155(19) 0.043(9) 0.052(12) 0.011(8) 0.013(13) 0.009(10)
C23 0.110(15) 0.056(10) 0.129(19) -0.045(11) 0.051(15) -0.064(10)
C24 0.071(12) 0.082(12) 0.071(14) -0.015(10) -0.033(11) 0.003(9)
C25 0.112(15) 0.060(10) 0.042(10) -0.012(8) 0.029(10) 0.018(9)
C26 0.077(13) 0.058(10) 0.102(17) -0.018(10) 0.030(12) 0.025(8)
Ru3 0.0446(7) 0.0454(6) 0.0394(8) -0.0045(6) -0.0002(6) -0.0048(6)
Ru4 0.0454(7) 0.0560(7) 0.0391(7) 0.0022(6) 0.0005(6) -0.0018(6)
C27 0.070(11) 0.053(8) 0.034(9) -0.027(7) 0.007(8) 0.000(8)
C28 0.059(10) 0.055(9) 0.054(11) -0.029(8) 0.004(9) 0.004(8)
C29 0.095(13) 0.056(9) 0.032(9) -0.016(8) 0.015(9) -0.008(9)
C30 0.058(10) 0.068(10) 0.039(10) -0.002(8) 0.011(8) -0.002(8)
C31 0.065(11) 0.097(12) 0.042(10) 0.014(9) -0.002(9) -0.022(9)
C32 0.085(13) 0.065(10) 0.043(10) -0.005(8) -0.005(10) -0.028(9)
C33 0.062(11) 0.082(12) 0.035(10) 0.001(8) 0.009(8) -0.039(9)
C34 0.018(7) 0.085(11) 0.057(11) -0.005(9) 0.005(7) 0.006(7)
C35 0.080(12) 0.079(10) 0.013(8) -0.008(7) -0.004(8) -0.008(9)
C36 0.044(9) 0.077(11) 0.052(11) 0.012(9) -0.004(8) 0.021(8)
C37 0.105(16) 0.058(10) 0.046(12) 0.002(8) 0.003(11) -0.009(10)
C38 0.073(14) 0.148(19) 0.069(15) 0.002(13) 0.006(12) 0.028(13)
C39 0.136(17) 0.063(10) 0.044(11) -0.018(8) -0.003(12) -0.015(11)
C40 0.046(10) 0.152(19) 0.073(15) 0.009(13) -0.006(10) 0.028(11)
C41 0.24(3) 0.046(10) 0.072(14) 0.011(10) 0.049(17) 0.040(13)
C42 0.104(17) 0.146(19) 0.11(2) -0.009(15) 0.031(15) -0.092(15)
C43 0.099(16) 0.083(12) 0.044(11) 0.020(9) 0.017(12) 0.021(11)
C44 0.065(14) 0.079(13) 0.11(2) 0.025(13) 0.012(14) 0.015(10)
C45 0.042(10) 0.044(8) 0.096(16) 0.024(10) -0.003(10) -0.019(7)
C46 0.061(11) 0.060(9) 0.049(11) 0.032(8) 0.008(9) -0.003(8)
C47 0.035(8) 0.064(9) 0.058(11) 0.010(8) -0.019(8) -0.015(7)
C48 0.22(3) 0.15(2) 0.027(11) 0.025(12) 0.021(16) 0.057(19)
C49 0.13(2) 0.125(19) 0.19(3) 0.09(2) 0.10(2) 0.038(16)
C50 0.066(12) 0.058(10) 0.14(2) 0.026(12) -0.024(13) -0.015(9)
C51 0.125(16) 0.047(9) 0.055(12) 0.011(8) 0.012(12) 0.010(10)
C52 0.044(10) 0.080(12) 0.106(17) 0.016(11) 0.002(11) 0.015(8)

loop_
_atom_type_symbol
_atom_type_description
_atom_type_scat_dispersion_real
_atom_type_scat_dispersion_imag
_atom_type_scat_source
C C 0.0033 0.0016 'International Tables Vol C Tables 4.2.6.8 and 6.1.1.4'
H H 0.0000 0.0000 'International Tables Vol C Tables 4.2.6.8 and 6.1.1.4'
Ru Ru -1.2594 0.8363 'International Tables Vol C Tables 4.2.6.8 and 6.1.1.4'

loop_
_geom_angle_atom_site_label_1
_geom_angle_atom_site_label_2
_geom_angle_atom_site_label_3
_geom_angle
C11 Ru1 C8 63.6(5)
C11 Ru1 C1 121.5(5)
C8 Ru1 C1 93.4(5)
C11 Ru1 C7 38.5(5)
C8 Ru1 C7 37.2(6)
C1 Ru1 C7 90.2(5)
C11 Ru1 C9 62.6(6)
C8 Ru1 C9 38.1(5)
C1 Ru1 C9 128.0(6)
C7 Ru1 C9 62.5(6)
C11 Ru1 C10 38.1(5)
C8 Ru1 C10 62.1(5)
C1 Ru1 C10 152.4(5)
C7 Ru1 C10 62.8(5)
C9 Ru1 C10 35.7(5)
C11 Ru1 C2 112.1(6)
C8 Ru1 C2 125.1(5)
C1 Ru1 C2 38.9(5)
C7 Ru1 C2 102.9(6)
C9 Ru1 C2 163.1(5)
C10 Ru1 C2 147.4(6)
C11 Ru1 Ru2 134.1(4)
C8 Ru1 Ru2 151.3(4)
C1 Ru1 Ru2 92.3(4)
C7 Ru1 Ru2 170.7(4)
C9 Ru1 Ru2 121.9(4)
C10 Ru1 Ru2 115.3(4)
C2 Ru1 Ru2 73.9(3)
C21 Ru2 C20 38.8(5)
C21 Ru2 C4 104.4(6)
C20 Ru2 C4 143.2(5)
C21 Ru2 C19 63.9(6)
C20 Ru2 C19 37.5(6)
C4 Ru2 C19 145.4(6)
C21 Ru2 C18 63.7(7)
C20 Ru2 C18 63.8(6)
C4 Ru2 C18 106.9(6)
C19 Ru2 C18 38.5(6)
C21 Ru2 C3 138.5(6)
C20 Ru2 C3 169.5(6)
C4 Ru2 C3 37.2(5)
C19 Ru2 C3 133.7(6)
C18 Ru2 C3 105.7(6)
C21 Ru2 C17 37.8(6)
C20 Ru2 C17 63.4(6)
C4 Ru2 C17 87.6(5)
C19 Ru2 C17 63.0(5)
C18 Ru2 C17 37.2(5)
C3 Ru2 C17 108.8(6)
C21 Ru2 Ru1 138.4(6)
C20 Ru2 Ru1 115.2(4)
C4 Ru2 Ru1 91.9(3)
C19 Ru2 Ru1 118.8(4)
C18 Ru2 Ru1 146.8(5)
C3 Ru2 Ru1 73.1(4)
C17 Ru2 Ru1 175.5(5)
C2 C1 C6 122.2(12)
C2 C1 Ru1 72.3(8)
C6 C1 Ru1 118.8(11)
C3 C2 C1 119.1(14)
C3 C2 Ru1 106.3(10)
C1 C2 Ru1 68.8(9)
C4 C3 C2 120.5(14)
C4 C3 Ru2 69.3(9)
C2 C3 Ru2 106.6(10)
C3 C4 C5 123.6(12)
C3 C4 Ru2 73.5(8)
C5 C4 Ru2 114.7(10)
C6 C5 C4 115.4(11)
C1 C6 C5 116.4(12)
C8 C7 C11 106.6(14)
C8 C7 C12 129.4(15)
C11 C7 C12 124.0(15)
C8 C7 Ru1 69.7(8)
C11 C7 Ru1 68.4(8)
C12 C7 Ru1 126.0(11)
C7 C8 C9 108.9(15)
C7 C8 C13 125.2(14)
C9 C8 C13 125.5(16)
C7 C8 Ru1 73.1(9)
C9 C8 Ru1 73.4(8)
C13 C8 Ru1 126.0(9)
C10 C9 C8 108.2(15)
C10 C9 C14 127.9(15)
C8 C9 C14 123.9(15)
C10 C9 Ru1 72.4(9)
C8 C9 Ru1 68.6(9)
C14 C9 Ru1 126.5(10)
C9 C10 C11 108.5(13)
C9 C10 C15 126.0(15)
C11 C10 C15 125.5(14)
C9 C10 Ru1 71.9(8)
C11 C10 Ru1 67.6(8)
C15 C10 Ru1 128.8(9)
C10 C11 C7 107.4(13)
C10 C11 C16 125.7(14)
C7 C11 C16 125.9(15)
C10 C11 Ru1 74.3(8)
C7 C11 Ru1 73.0(8)
C16 C11 Ru1 127.6(10)
C21 C17 C18 107.1(14)
C21 C17 C22 125.2(17)
C18 C17 C22 127.7(19)
C21 C17 Ru2 66.5(8)
C18 C17 Ru2 69.7(8)
C22 C17 Ru2 128.0(11)
C17 C18 C19 107.7(15)
C17 C18 C23 122.9(17)
C19 C18 C23 129.2(17)
C17 C18 Ru2 73.0(8)
C19 C18 Ru2 70.4(8)
C23 C18 Ru2 125.7(11)
C20 C19 C18 108.0(14)
C20 C19 C24 130.1(17)
C18 C19 C24 121.9(16)
C20 C19 Ru2 70.1(8)
C18 C19 Ru2 71.0(8)
C24 C19 Ru2 126.3(10)
C19 C20 C21 107.7(16)
C19 C20 C25 124.3(14)
C21 C20 C25 127.8(16)
C19 C20 Ru2 72.4(9)
C21 C20 Ru2 69.0(9)
C25 C20 Ru2 127.3(9)
C17 C21 C20 109.0(15)
C17 C21 C26 128.5(15)
C20 C21 C26 121.6(19)
C17 C21 Ru2 75.7(10)
C20 C21 Ru2 72.1(8)
C26 C21 Ru2 126.5(10)
C33 Ru3 C36 65.3(6)
C33 Ru3 C37 37.5(7)
C36 Ru3 C37 38.7(6)
C33 Ru3 C35 64.1(6)
C36 Ru3 C35 38.6(6)
C37 Ru3 C35 62.9(6)
C33 Ru3 C34 37.9(6)
C36 Ru3 C34 65.2(6)
C37 Ru3 C34 62.6(7)
C35 Ru3 C34 38.6(6)
C33 Ru3 C27 94.0(6)
C36 Ru3 C27 120.2(6)
C37 Ru3 C27 90.6(6)
C35 Ru3 C27 153.5(6)
C34 Ru3 C27 128.5(6)
C33 Ru3 C28 126.3(7)
C36 Ru3 C28 113.2(6)
C37 Ru3 C28 105.7(7)
C35 Ru3 C28 148.1(6)
C34 Ru3 C28 164.2(6)
C27 Ru3 C28 37.2(5)
C33 Ru3 Ru4 147.2(5)
C36 Ru3 Ru4 135.7(4)
C37 Ru3 Ru4 174.0(5)
C35 Ru3 Ru4 114.1(4)
C34 Ru3 Ru4 118.9(4)
C27 Ru3 Ru4 92.4(4)
C28 Ru3 Ru4 74.0(4)
C44 Ru4 C47 63.5(7)
C44 Ru4 C46 61.6(8)
C47 Ru4 C46 38.3(5)
C44 Ru4 C45 36.9(7)
C47 Ru4 C45 63.1(5)
C46 Ru4 C45 36.3(6)
C44 Ru4 C29 107.3(8)
C47 Ru4 C29 138.4(6)
C46 Ru4 C29 168.9(6)
C45 Ru4 C29 134.7(7)
C44 Ru4 C43 36.7(7)
C47 Ru4 C43 38.5(6)
C46 Ru4 C43 62.2(6)
C45 Ru4 C43 61.5(7)
C29 Ru4 C43 108.9(7)
C44 Ru4 C30 108.0(8)
C47 Ru4 C30 103.9(6)
C46 Ru4 C30 142.2(6)
C45 Ru4 C30 144.8(7)
C29 Ru4 C30 37.2(5)
C43 Ru4 C30 87.7(6)
C44 Ru4 Ru3 148.2(6)
C47 Ru4 Ru3 137.0(5)
C46 Ru4 Ru3 116.4(4)
C45 Ru4 Ru3 121.0(5)
C29 Ru4 Ru3 73.1(4)
C43 Ru4 Ru3 174.6(6)
C30 Ru4 Ru3 91.3(4)
C28 C27 C32 124.5(14)
C28 C27 Ru3 72.5(8)
C32 C27 Ru3 117.4(10)
C27 C28 C29 119.2(14)
C27 C28 Ru3 70.3(9)
C29 C28 Ru3 104.8(9)
C30 C29 C28 120.2(15)
C30 C29 Ru4 71.9(9)
C28 C29 Ru4 108.1(10)
C29 C30 C31 123.4(14)
C29 C30 Ru4 70.9(8)
C31 C30 Ru4 114.8(11)
C30 C31 C32 117.1(13)
C27 C32 C31 113.5(13)
C37 C33 C34 109.6(13)
C37 C33 C42 125.7(18)
C34 C33 C42 123.6(18)
C37 C33 Ru3 74.0(10)
C34 C33 Ru3 74.1(9)
C42 C33 Ru3 127.8(12)
C33 C34 C35 106.5(13)
C33 C34 C38 128.9(15)
C35 C34 C38 124.6(15)
C33 C34 Ru3 68.0(9)
C35 C34 Ru3 70.4(9)
C38 C34 Ru3 126.4(12)
C36 C35 C34 108.9(14)
C36 C35 C39 124.6(16)
C34 C35 C39 126.4(16)
C36 C35 Ru3 70.1(9)
C34 C35 Ru3 70.9(9)
C39 C35 Ru3 127.7(11)
C35 C36 C37 104.6(15)
C35 C36 C40 126.0(16)
C37 C36 C40 128.7(16)
C35 C36 Ru3 71.3(8)
C37 C36 Ru3 71.2(9)
C40 C36 Ru3 129.2(14)
C33 C37 C36 109.9(14)
C33 C37 C41 128.4(18)
C36 C37 C41 121.7(19)
C33 C37 Ru3 68.5(9)
C36 C37 Ru3 70.1(9)
C41 C37 Ru3 126.8(13)
C44 C43 C47 107.4(17)
C44 C43 C48 131(2)
C47 C43 C48 122(2)
C44 C43 Ru4 69.3(11)
C47 C43 Ru4 69.0(9)
C48 C43 Ru4 128.7(14)
C43 C44 C45 110(2)
C43 C44 C49 125(2)
C45 C44 C49 124(2)
C43 C44 Ru4 74.0(11)
C45 C44 Ru4 73.4(12)
C49 C44 Ru4 128.7(13)
C46 C45 C44 108.2(17)
C46 C45 C50 126(2)
C44 C45 C50 126(2)
C46 C45 Ru4 71.7(9)
C44 C45 Ru4 69.6(11)
C50 C45 Ru4 126.2(11)
C45 C46 C47 109.2(17)
C45 C46 C51 128.7(17)
C47 C46 C51 122.0(16)
C45 C46 Ru4 72.0(10)
C47 C46 Ru4 69.7(9)
C51 C46 Ru4 126.3(10)
C46 C47 C43 104.8(14)
C46 C47 C52 127.5(19)
C43 C47 C52 126.9(17)
C46 C47 Ru4 72.0(9)
C43 C47 Ru4 72.5(9)
C52 C47 Ru4 127.7(10)

loop_
_geom_bond_atom_site_label_1
_geom_bond_atom_site_label_2
_geom_bond_distance
Ru1 C11 2.148(14)
Ru1 C8 2.166(15)
Ru1 C1 2.194(15)
Ru1 C7 2.209(13)
Ru1 C9 2.230(15)
Ru1 C10 2.236(13)
Ru1 C2 2.241(15)
Ru1 Ru2 2.7391(15)
Ru2 C21 2.146(16)
Ru2 C20 2.187(15)
Ru2 C4 2.202(14)
Ru2 C19 2.216(13)
Ru2 C18 2.224(14)
Ru2 C3 2.257(16)
Ru2 C17 2.267(14)
C1 C2 1.48(2)
C1 C6 1.534(19)
C2 C3 1.463(18)
C3 C4 1.421(19)
C4 C5 1.560(19)
C5 C6 1.550(19)
C7 C8 1.40(2)
C7 C11 1.439(19)
C7 C12 1.482(19)
C8 C9 1.44(2)
C8 C13 1.546(19)
C9 C10 1.370(19)
C9 C14 1.51(2)
C10 C11 1.43(2)
C10 C15 1.514(19)
C11 C16 1.53(2)
C17 C21 1.43(2)
C17 C18 1.43(2)
C17 C22 1.48(2)
C18 C19 1.47(2)
C18 C23 1.49(2)
C19 C20 1.42(2)
C19 C24 1.475(19)
C20 C21 1.44(2)
C20 C25 1.51(2)
C21 C26 1.53(2)
Ru3 C33 2.135(15)
Ru3 C36 2.191(15)
Ru3 C37 2.205(17)
Ru3 C35 2.207(14)
Ru3 C34 2.214(17)
Ru3 C27 2.217(13)
Ru3 C28 2.245(16)
Ru3 Ru4 2.7406(17)
Ru4 C44 2.17(2)
Ru4 C47 2.181(15)
Ru4 C46 2.212(17)
Ru4 C45 2.216(14)
Ru4 C29 2.221(15)
Ru4 C43 2.228(16)
Ru4 C30 2.234(15)
C27 C28 1.42(2)
C27 C32 1.54(2)
C28 C29 1.47(2)
C29 C30 1.42(2)
C30 C31 1.53(2)
C31 C32 1.57(2)
C33 C37 1.40(2)
C33 C34 1.42(2)
C33 C42 1.55(2)
C34 C35 1.46(2)
C34 C38 1.50(2)
C35 C36 1.45(2)
C35 C39 1.522(19)
C36 C37 1.46(2)
C36 C40 1.46(2)
C37 C41 1.54(2)
C43 C44 1.39(3)
C43 C47 1.46(2)
C43 C48 1.53(2)
C44 C45 1.39(3)
C44 C49 1.52(3)
C45 C46 1.38(2)
C45 C50 1.52(2)
C46 C47 1.44(2)
C46 C51 1.53(2)
C47 C52 1.48(2)

loop_
_geom_torsion_atom_site_label_1
_geom_torsion_atom_site_label_2
_geom_torsion_atom_site_label_3
_geom_torsion_atom_site_label_4
_geom_torsion
C11 Ru1 Ru2 C21 -108.0(8)
C8 Ru1 Ru2 C21 10.7(10)
C1 Ru1 Ru2 C21 112.0(7)
C7 Ru1 Ru2 C21 -143(3)
C9 Ru1 Ru2 C21 -26.7(8)
C10 Ru1 Ru2 C21 -66.9(8)
C2 Ru1 Ru2 C21 146.6(7)
C11 Ru1 Ru2 C20 -68.0(7)
C8 Ru1 Ru2 C20 50.6(9)
C1 Ru1 Ru2 C20 151.9(6)
C7 Ru1 Ru2 C20 -103(3)
C9 Ru1 Ru2 C20 13.2(7)
C10 Ru1 Ru2 C20 -27.0(6)
C2 Ru1 Ru2 C20 -173.4(6)
C11 Ru1 Ru2 C4 137.7(7)
C8 Ru1 Ru2 C4 -103.7(9)
C1 Ru1 Ru2 C4 -2.4(6)
C7 Ru1 Ru2 C4 103(3)
C9 Ru1 Ru2 C4 -141.1(6)
C10 Ru1 Ru2 C4 178.7(6)
C2 Ru1 Ru2 C4 32.3(6)
C11 Ru1 Ru2 C19 -25.9(8)
C8 Ru1 Ru2 C19 92.8(9)
C1 Ru1 Ru2 C19 -165.9(7)
C7 Ru1 Ru2 C19 -60(3)
C9 Ru1 Ru2 C19 55.4(7)
C10 Ru1 Ru2 C19 15.2(7)
C2 Ru1 Ru2 C19 -131.3(7)
C11 Ru1 Ru2 C18 12.0(11)
C8 Ru1 Ru2 C18 130.7(12)
C1 Ru1 Ru2 C18 -128.0(10)
C7 Ru1 Ru2 C18 -22(3)
C9 Ru1 Ru2 C18 93.3(10)
C10 Ru1 Ru2 C18 53.1(10)
C2 Ru1 Ru2 C18 -93.4(10)
C11 Ru1 Ru2 C3 105.2(7)
C8 Ru1 Ru2 C3 -136.2(9)
C1 Ru1 Ru2 C3 -34.9(6)
C7 Ru1 Ru2 C3 71(3)
C9 Ru1 Ru2 C3 -173.6(6)
C10 Ru1 Ru2 C3 146.2(6)
C2 Ru1 Ru2 C3 -0.2(6)
C11 Ru1 Ru2 C17 -139(5)
C8 Ru1 Ru2 C17 -20(5)
C1 Ru1 Ru2 C17 81(5)
C7 Ru1 Ru2 C17 -173(6)
C9 Ru1 Ru2 C17 -57(5)
C10 Ru1 Ru2 C17 -98(5)
C2 Ru1 Ru2 C17 116(5)
C11 Ru1 C1 C2 -86.7(9)
C8 Ru1 C1 C2 -147.6(9)
C7 Ru1 C1 C2 -110.6(9)
C9 Ru1 C1 C2 -164.8(8)
C10 Ru1 C1 C2 -121.6(12)
Ru2 Ru1 C1 C2 60.5(8)
C11 Ru1 C1 C6 155.7(10)
C8 Ru1 C1 C6 94.8(11)
C7 Ru1 C1 C6 131.9(11)
C9 Ru1 C1 C6 77.6(12)
C10 Ru1 C1 C6 120.8(13)
C2 Ru1 C1 C6 -117.6(14)
Ru2 Ru1 C1 C6 -57.1(10)
C6 C1 C2 C3 16(2)
Ru1 C1 C2 C3 -97.5(13)
C6 C1 C2 Ru1 113.3(14)
C11 Ru1 C2 C3 -131.3(10)
C8 Ru1 C2 C3 156.3(9)
C1 Ru1 C2 C3 115.5(14)
C7 Ru1 C2 C3 -170.7(10)
C9 Ru1 C2 C3 160.6(16)
C10 Ru1 C2 C3 -111.6(12)
Ru2 Ru1 C2 C3 0.3(9)
C11 Ru1 C2 C1 113.2(9)
C8 Ru1 C2 C1 40.8(11)
C7 Ru1 C2 C1 73.8(9)
C9 Ru1 C2 C1 45(2)
C10 Ru1 C2 C1 133.0(10)
Ru2 Ru1 C2 C1 -115.1(8)
C1 C2 C3 C4 -1(2)
Ru1 C2 C3 C4 -75.8(15)
C1 C2 C3 Ru2 74.1(14)
Ru1 C2 C3 Ru2 -0.4(11)
C21 Ru2 C3 C4 -29.5(13)
C20 Ru2 C3 C4 -99(3)
C19 Ru2 C3 C4 -128.7(9)
C18 Ru2 C3 C4 -97.4(9)
C17 Ru2 C3 C4 -58.4(9)
Ru1 Ru2 C3 C4 117.3(8)
C21 Ru2 C3 C2 -146.4(11)
C20 Ru2 C3 C2 144(2)
C4 Ru2 C3 C2 -116.9(14)
C19 Ru2 C3 C2 114.4(11)
C18 Ru2 C3 C2 145.7(10)
C17 Ru2 C3 C2 -175.4(10)
Ru1 Ru2 C3 C2 0.3(9)
C2 C3 C4 C5 -11(2)
Ru2 C3 C4 C5 -109.0(14)
C2 C3 C4 Ru2 97.6(13)
C21 Ru2 C4 C3 160.4(9)
C20 Ru2 C4 C3 162.6(9)
C19 Ru2 C4 C3 95.7(12)
C18 Ru2 C4 C3 93.9(9)
C17 Ru2 C4 C3 126.2(9)
Ru1 Ru2 C4 C3 -58.3(8)
C21 Ru2 C4 C5 -79.6(11)
C20 Ru2 C4 C5 -77.4(13)
C19 Ru2 C4 C5 -144.3(10)
C18 Ru2 C4 C5 -146.1(10)
C3 Ru2 C4 C5 120.0(13)
C17 Ru2 C4 C5 -113.8(11)
Ru1 Ru2 C4 C5 61.7(9)
C3 C4 C5 C6 9(2)
Ru2 C4 C5 C6 -76.6(15)
C2 C1 C6 C5 -17(2)
Ru1 C1 C6 C5 69.4(16)
C4 C5 C6 C1 4(2)
C11 Ru1 C7 C8 118.2(13)
C1 Ru1 C7 C8 -95.3(9)
C9 Ru1 C7 C8 38.5(9)
C10 Ru1 C7 C8 78.9(10)
C2 Ru1 C7 C8 -132.4(9)
Ru2 Ru1 C7 C8 159(2)
C8 Ru1 C7 C11 -118.2(13)
C1 Ru1 C7 C11 146.5(10)
C9 Ru1 C7 C11 -79.7(10)
C10 Ru1 C7 C11 -39.3(9)
C2 Ru1 C7 C11 109.4(9)
Ru2 Ru1 C7 C11 41(3)
C11 Ru1 C7 C12 -117.1(18)
C8 Ru1 C7 C12 124.7(18)
C1 Ru1 C7 C12 29.3(14)
C9 Ru1 C7 C12 163.2(16)
C10 Ru1 C7 C12 -156.4(16)
C2 Ru1 C7 C12 -7.7(15)
Ru2 Ru1 C7 C12 -76(3)
C11 C7 C8 C9 -6.4(15)
C12 C7 C8 C9 174.4(14)
Ru1 C7 C8 C9 -65.2(9)
C11 C7 C8 C13 -178.8(12)
C12 C7 C8 C13 2(2)
Ru1 C7 C8 C13 122.5(13)
C11 C7 C8 Ru1 58.8(9)
C12 C7 C8 Ru1 -120.5(15)
C11 Ru1 C8 C7 -37.8(9)
C1 Ru1 C8 C7 85.9(9)
C9 Ru1 C8 C7 -116.3(13)
C10 Ru1 C8 C7 -80.8(10)
C2 Ru1 C8 C7 61.6(11)
Ru2 Ru1 C8 C7 -173.1(7)
C11 Ru1 C8 C9 78.5(9)
C1 Ru1 C8 C9 -157.8(9)
C7 Ru1 C8 C9 116.3(13)
C10 Ru1 C8 C9 35.5(8)
C2 Ru1 C8 C9 178.0(9)
Ru2 Ru1 C8 C9 -56.8(12)
C11 Ru1 C8 C13 -159.4(16)
C1 Ru1 C8 C13 -35.7(14)
C7 Ru1 C8 C13 -121.5(18)
C9 Ru1 C8 C13 122.1(18)
C10 Ru1 C8 C13 157.6(16)
C2 Ru1 C8 C13 -59.9(16)
Ru2 Ru1 C8 C13 65.4(17)
C7 C8 C9 C10 3.1(15)
C13 C8 C9 C10 175.4(13)
Ru1 C8 C9 C10 -61.9(10)
C7 C8 C9 C14 -174.6(13)
C13 C8 C9 C14 -2(2)
Ru1 C8 C9 C14 120.4(13)
C7 C8 C9 Ru1 65.0(10)
C13 C8 C9 Ru1 -122.7(13)
C11 Ru1 C9 C10 37.2(8)
C8 Ru1 C9 C10 118.5(13)
C1 Ru1 C9 C10 147.1(9)
C7 Ru1 C9 C10 80.8(9)
C2 Ru1 C9 C10 113(2)
Ru2 Ru1 C9 C10 -89.8(9)
C11 Ru1 C9 C8 -81.3(9)
C1 Ru1 C9 C8 28.6(12)
C7 Ru1 C9 C8 -37.6(9)
C10 Ru1 C9 C8 -118.5(13)
C2 Ru1 C9 C8 -6(2)
Ru2 Ru1 C9 C8 151.8(7)
C11 Ru1 C9 C14 161.7(16)
C8 Ru1 C9 C14 -117.0(18)
C1 Ru1 C9 C14 -88.4(14)
C7 Ru1 C9 C14 -154.7(16)
C10 Ru1 C9 C14 124.5(18)
C2 Ru1 C9 C14 -123(2)
Ru2 Ru1 C9 C14 34.7(15)
C8 C9 C10 C11 1.6(15)
C14 C9 C10 C11 179.2(13)
Ru1 C9 C10 C11 -57.9(10)
C8 C9 C10 C15 -175.3(13)
C14 C9 C10 C15 2(2)
Ru1 C9 C10 C15 125.2(14)
C8 C9 C10 Ru1 59.5(9)
C14 C9 C10 Ru1 -123.0(15)
C11 Ru1 C10 C9 -119.7(12)
C8 Ru1 C10 C9 -37.8(9)
C1 Ru1 C10 C9 -67.5(16)
C7 Ru1 C10 C9 -80.0(9)
C2 Ru1 C10 C9 -150.2(10)
Ru2 Ru1 C10 C9 110.1(8)
C8 Ru1 C10 C11 81.9(9)
C1 Ru1 C10 C11 52.2(16)
C7 Ru1 C10 C11 39.7(8)
C9 Ru1 C10 C11 119.7(12)
C2 Ru1 C10 C11 -30.5(13)
Ru2 Ru1 C10 C11 -130.2(7)
C11 Ru1 C10 C15 118.3(18)
C8 Ru1 C10 C15 -159.8(17)
C1 Ru1 C10 C15 170.5(13)
C7 Ru1 C10 C15 158.0(17)
C9 Ru1 C10 C15 -122.0(19)
C2 Ru1 C10 C15 87.8(17)
Ru2 Ru1 C10 C15 -11.9(16)
C9 C10 C11 C7 -5.5(15)
C15 C10 C11 C7 171.4(13)
Ru1 C10 C11 C7 -66.0(9)
C9 C10 C11 C16 -174.2(13)
C15 C10 C11 C16 3(2)
Ru1 C10 C11 C16 125.3(14)
C9 C10 C11 Ru1 60.5(10)
C15 C10 C11 Ru1 -122.5(13)
C8 C7 C11 C10 7.3(15)
C12 C7 C11 C10 -173.4(13)
Ru1 C7 C11 C10 66.9(9)
C8 C7 C11 C16 175.9(13)
C12 C7 C11 C16 -5(2)
Ru1 C7 C11 C16 -124.5(14)
C8 C7 C11 Ru1 -59.6(9)
C12 C7 C11 Ru1 119.7(14)
C8 Ru1 C11 C10 -77.7(9)
C1 Ru1 C11 C10 -154.6(8)
C7 Ru1 C11 C10 -114.2(13)
C9 Ru1 C11 C10 -34.8(8)
C2 Ru1 C11 C10 162.8(8)
Ru2 Ru1 C11 C10 74.2(9)
C8 Ru1 C11 C7 36.5(9)
C1 Ru1 C11 C7 -40.4(11)
C9 Ru1 C11 C7 79.4(10)
C10 Ru1 C11 C7 114.2(13)
C2 Ru1 C11 C7 -82.9(10)
Ru2 Ru1 C11 C7 -171.6(7)
C8 Ru1 C11 C16 159.1(16)
C1 Ru1 C11 C16 82.2(15)
C7 Ru1 C11 C16 122.6(19)
C9 Ru1 C11 C16 -158.0(16)
C10 Ru1 C11 C16 -123.2(17)
C2 Ru1 C11 C16 39.7(15)
Ru2 Ru1 C11 C16 -49.0(17)
C20 Ru2 C17 C21 -39.1(9)
C4 Ru2 C17 C21 117.4(9)
C19 Ru2 C17 C21 -81.4(10)
C18 Ru2 C17 C21 -120.1(14)
C3 Ru2 C17 C21 148.4(9)
Ru1 Ru2 C17 C21 34(6)
C21 Ru2 C17 C18 120.1(14)
C20 Ru2 C17 C18 81.0(11)
C4 Ru2 C17 C18 -122.4(11)
C19 Ru2 C17 C18 38.7(10)
C3 Ru2 C17 C18 -91.4(11)
Ru1 Ru2 C17 C18 154(5)
C21 Ru2 C17 C22 -117(2)
C20 Ru2 C17 C22 -156(2)
C4 Ru2 C17 C22 0.2(18)
C19 Ru2 C17 C22 161(2)
C18 Ru2 C17 C22 123(2)
C3 Ru2 C17 C22 31.2(19)
Ru1 Ru2 C17 C22 -84(6)
C21 C17 C18 C19 -6.2(16)
C22 C17 C18 C19 174.8(14)
Ru2 C17 C18 C19 -62.3(10)
C21 C17 C18 C23 178.0(13)
C22 C17 C18 C23 -1(2)
Ru2 C17 C18 C23 121.9(15)
C21 C17 C18 Ru2 56.1(10)
C22 C17 C18 Ru2 -122.9(16)
C21 Ru2 C18 C17 -36.3(10)
C20 Ru2 C18 C17 -79.8(11)
C4 Ru2 C18 C17 61.8(12)
C19 Ru2 C18 C17 -116.5(15)
C3 Ru2 C18 C17 100.6(11)
Ru1 Ru2 C18 C17 -176.3(8)
C21 Ru2 C18 C19 80.3(10)
C20 Ru2 C18 C19 36.8(9)
C4 Ru2 C18 C19 178.3(9)
C3 Ru2 C18 C19 -142.9(9)
C17 Ru2 C18 C19 116.5(15)
Ru1 Ru2 C18 C19 -59.8(14)
C21 Ru2 C18 C23 -154.9(19)
C20 Ru2 C18 C23 161.5(18)
C4 Ru2 C18 C23 -56.9(17)
C19 Ru2 C18 C23 125(2)
C3 Ru2 C18 C23 -18.1(17)
C17 Ru2 C18 C23 -119(2)
Ru1 Ru2 C18 C23 65(2)
C17 C18 C19 C20 3.3(16)
C23 C18 C19 C20 178.7(14)
Ru2 C18 C19 C20 -60.7(9)
C17 C18 C19 C24 -174.5(13)
C23 C18 C19 C24 1(2)
Ru2 C18 C19 C24 121.6(13)
C17 C18 C19 Ru2 63.9(10)
C23 C18 C19 Ru2 -120.6(16)
C21 Ru2 C19 C20 38.2(9)
C4 Ru2 C19 C20 115.3(12)
C18 Ru2 C19 C20 118.1(13)
C3 Ru2 C19 C20 171.5(8)
C17 Ru2 C19 C20 80.7(10)
Ru1 Ru2 C19 C20 -94.6(8)
C21 Ru2 C19 C18 -79.9(11)
C20 Ru2 C19 C18 -118.1(13)
C4 Ru2 C19 C18 -2.8(15)
C3 Ru2 C19 C18 53.4(12)
C17 Ru2 C19 C18 -37.4(10)
Ru1 Ru2 C19 C18 147.3(8)
C21 Ru2 C19 C24 164.0(19)
C20 Ru2 C19 C24 126(2)
C4 Ru2 C19 C24 -119.0(16)
C18 Ru2 C19 C24 -116(2)
C3 Ru2 C19 C24 -62.8(19)
C17 Ru2 C19 C24 -153.6(19)
Ru1 Ru2 C19 C24 31.1(18)
C18 C19 C20 C21 1.0(15)
C24 C19 C20 C21 178.5(14)
Ru2 C19 C20 C21 -60.3(9)
C18 C19 C20 C25 -175.2(12)
C24 C19 C20 C25 2(2)
Ru2 C19 C20 C25 123.6(13)
C18 C19 C20 Ru2 61.2(9)
C24 C19 C20 Ru2 -121.2(16)
C21 Ru2 C20 C19 -117.6(14)
C4 Ru2 C20 C19 -121.1(11)
C18 Ru2 C20 C19 -37.8(9)
C3 Ru2 C20 C19 -36(3)
C17 Ru2 C20 C19 -79.5(10)
Ru1 Ru2 C20 C19 105.2(9)
C4 Ru2 C20 C21 -3.4(15)
C19 Ru2 C20 C21 117.6(14)
C18 Ru2 C20 C21 79.9(11)
C3 Ru2 C20 C21 82(3)
C17 Ru2 C20 C21 38.1(10)
Ru1 Ru2 C20 C21 -137.1(9)
C21 Ru2 C20 C25 122.2(19)
C4 Ru2 C20 C25 118.8(13)
C19 Ru2 C20 C25 -120.1(17)
C18 Ru2 C20 C25 -157.9(16)
C3 Ru2 C20 C25 -156(2)
C17 Ru2 C20 C25 160.3(16)
Ru1 Ru2 C20 C25 -14.9(15)
C18 C17 C21 C20 6.9(16)
C22 C17 C21 C20 -174.1(13)
Ru2 C17 C21 C20 65.0(9)
C18 C17 C21 C26 176.4(14)
C22 C17 C21 C26 -5(3)
Ru2 C17 C21 C26 -125.5(16)
C18 C17 C21 Ru2 -58.1(10)
C22 C17 C21 Ru2 120.9(15)
C19 C20 C21 C17 -4.9(15)
C25 C20 C21 C17 171.1(13)
Ru2 C20 C21 C17 -67.3(11)
C19 C20 C21 C26 -175.3(13)
C25 C20 C21 C26 1(2)
Ru2 C20 C21 C26 122.3(13)
C19 C20 C21 Ru2 62.4(9)
C25 C20 C21 Ru2 -121.6(14)
C20 Ru2 C21 C17 115.9(13)
C4 Ru2 C21 C17 -66.3(9)
C19 Ru2 C21 C17 78.9(10)
C18 Ru2 C21 C17 35.7(9)
C3 Ru2 C21 C17 -48.4(13)
Ru1 Ru2 C21 C17 -176.2(6)
C4 Ru2 C21 C20 177.9(9)
C19 Ru2 C21 C20 -37.0(9)
C18 Ru2 C21 C20 -80.1(10)
C3 Ru2 C21 C20 -164.3(9)
C17 Ru2 C21 C20 -115.9(13)
Ru1 Ru2 C21 C20 67.9(11)
C20 Ru2 C21 C26 -117(2)
C4 Ru2 C21 C26 61.4(18)
C19 Ru2 C21 C26 -153(2)
C18 Ru2 C21 C26 163.4(19)
C3 Ru2 C21 C26 79(2)
C17 Ru2 C21 C26 128(2)
Ru1 Ru2 C21 C26 -48.6(19)
C33 Ru3 Ru4 C44 130.9(15)
C36 Ru3 Ru4 C44 11.8(14)
C37 Ru3 Ru4 C44 -8(5)
C35 Ru3 Ru4 C44 51.7(14)
C34 Ru3 Ru4 C44 94.8(14)
C27 Ru3 Ru4 C44 -128.0(14)
C28 Ru3 Ru4 C44 -95.3(14)
C33 Ru3 Ru4 C47 11.7(9)
C36 Ru3 Ru4 C47 -107.5(8)
C37 Ru3 Ru4 C47 -127(5)
C35 Ru3 Ru4 C47 -67.5(8)
C34 Ru3 Ru4 C47 -24.4(7)
C27 Ru3 Ru4 C47 112.8(7)
C28 Ru3 Ru4 C47 145.5(7)
C33 Ru3 Ru4 C46 52.8(9)
C36 Ru3 Ru4 C46 -66.3(8)
C37 Ru3 Ru4 C46 -86(5)
C35 Ru3 Ru4 C46 -26.4(7)
C34 Ru3 Ru4 C46 16.7(6)
C27 Ru3 Ru4 C46 153.9(6)
C28 Ru3 Ru4 C46 -173.4(6)
C33 Ru3 Ru4 C45 94.2(10)
C36 Ru3 Ru4 C45 -25.0(9)
C37 Ru3 Ru4 C45 -45(5)
C35 Ru3 Ru4 C45 15.0(8)
C34 Ru3 Ru4 C45 58.0(7)
C27 Ru3 Ru4 C45 -164.7(7)
C28 Ru3 Ru4 C45 -132.0(7)
C33 Ru3 Ru4 C29 -133.4(9)
C36 Ru3 Ru4 C29 107.4(8)
C37 Ru3 Ru4 C29 88(5)
C35 Ru3 Ru4 C29 147.4(7)
C34 Ru3 Ru4 C29 -169.5(6)
C27 Ru3 Ru4 C29 -32.3(6)
C28 Ru3 Ru4 C29 0.4(6)
C33 Ru3 Ru4 C43 -21(5)
C36 Ru3 Ru4 C43 -140(5)
C37 Ru3 Ru4 C43 -160(7)
C35 Ru3 Ru4 C43 -100(5)
C34 Ru3 Ru4 C43 -57(5)
C27 Ru3 Ru4 C43 80(5)
C28 Ru3 Ru4 C43 113(5)
C33 Ru3 Ru4 C30 -100.6(9)
C36 Ru3 Ru4 C30 140.3(8)
C37 Ru3 Ru4 C30 121(5)
C35 Ru3 Ru4 C30 -179.8(7)
C34 Ru3 Ru4 C30 -136.7(6)
C27 Ru3 Ru4 C30 0.5(6)
C28 Ru3 Ru4 C30 33.2(6)
C33 Ru3 C27 C28 -153.0(10)
C36 Ru3 C27 C28 -89.3(10)
C37 Ru3 C27 C28 -115.6(10)
C35 Ru3 C27 C28 -120.2(15)
C34 Ru3 C27 C28 -170.3(8)
Ru4 Ru3 C27 C28 59.2(9)
C33 Ru3 C27 C32 86.6(13)
C36 Ru3 C27 C32 150.3(11)
C37 Ru3 C27 C32 124.0(13)
C35 Ru3 C27 C32 119.4(15)
C34 Ru3 C27 C32 69.3(14)
C28 Ru3 C27 C32 -120.4(16)
Ru4 Ru3 C27 C32 -61.2(12)
C32 C27 C28 C29 15(2)
Ru3 C27 C28 C29 -96.4(12)
C32 C27 C28 Ru3 111.6(13)
C33 Ru3 C28 C27 34.2(12)
C36 Ru3 C28 C27 109.9(10)
C37 Ru3 C28 C27 69.5(10)
C35 Ru3 C28 C27 133.2(12)
C34 Ru3 C28 C27 29(2)
Ru4 Ru3 C28 C27 -116.8(9)
C33 Ru3 C28 C29 150.5(10)
C36 Ru3 C28 C29 -133.9(11)
C37 Ru3 C28 C29 -174.3(11)
C35 Ru3 C28 C29 -110.6(13)
C34 Ru3 C28 C29 145.2(17)
C27 Ru3 C28 C29 116.2(14)
Ru4 Ru3 C28 C29 -0.5(10)
C27 C28 C29 C30 -3(2)
Ru3 C28 C29 C30 -78.5(14)
C27 C28 C29 Ru4 76.2(14)
Ru3 C28 C29 Ru4 0.7(12)
C44 Ru4 C29 C30 -97.2(11)
C47 Ru4 C29 C30 -27.9(14)
C46 Ru4 C29 C30 -94(3)
C45 Ru4 C29 C30 -126.7(11)
C43 Ru4 C29 C30 -58.5(11)
Ru3 Ru4 C29 C30 116.1(9)
C44 Ru4 C29 C28 146.1(12)
C47 Ru4 C29 C28 -144.6(11)
C46 Ru4 C29 C28 149(3)
C45 Ru4 C29 C28 116.6(12)
C43 Ru4 C29 C28 -175.2(12)
C30 Ru4 C29 C28 -116.7(15)
Ru3 Ru4 C29 C28 -0.6(10)
C28 C29 C30 C31 -7(2)
Ru4 C29 C30 C31 -107.7(16)
C28 C29 C30 Ru4 100.9(13)
C44 Ru4 C30 C29 95.1(10)
C47 Ru4 C30 C29 161.4(10)
C46 Ru4 C30 C29 161.7(10)
C45 Ru4 C30 C29 98.6(13)
C43 Ru4 C30 C29 126.1(11)
Ru3 Ru4 C30 C29 -59.2(9)
C44 Ru4 C30 C31 -146.1(11)
C47 Ru4 C30 C31 -79.8(12)
C46 Ru4 C30 C31 -79.5(14)
C45 Ru4 C30 C31 -142.6(11)
C29 Ru4 C30 C31 118.8(15)
C43 Ru4 C30 C31 -115.0(12)
Ru3 Ru4 C30 C31 59.6(11)
C29 C30 C31 C32 5(2)
Ru4 C30 C31 C32 -78.0(17)
C28 C27 C32 C31 -16(2)
Ru3 C27 C32 C31 70.6(17)
C30 C31 C32 C27 6(2)
C36 Ru3 C33 C37 -35.7(10)
C35 Ru3 C33 C37 -78.6(10)
C34 Ru3 C33 C37 -116.4(13)
C27 Ru3 C33 C37 85.9(10)
C28 Ru3 C33 C37 65.9(11)
Ru4 Ru3 C33 C37 -173.5(7)
C36 Ru3 C33 C34 80.7(9)
C37 Ru3 C33 C34 116.4(13)
C35 Ru3 C33 C34 37.8(8)
C27 Ru3 C33 C34 -157.7(9)
C28 Ru3 C33 C34 -177.7(8)
Ru4 Ru3 C33 C34 -57.1(11)
C36 Ru3 C33 C42 -159(2)
C37 Ru3 C33 C42 -123(2)
C35 Ru3 C33 C42 158(2)
C34 Ru3 C33 C42 121(2)
C27 Ru3 C33 C42 -37.2(19)
C28 Ru3 C33 C42 -57(2)
Ru4 Ru3 C33 C42 63(2)
C37 C33 C34 C35 5.8(19)
C42 C33 C34 C35 174.6(16)
Ru3 C33 C34 C35 -60.2(11)
C37 C33 C34 C38 -174.2(18)
C42 C33 C34 C38 -5(3)
Ru3 C33 C34 C38 119.7(19)
C37 C33 C34 Ru3 66.1(13)
C42 C33 C34 Ru3 -125.2(17)
C36 Ru3 C34 C33 -81.1(10)
C37 Ru3 C34 C33 -37.8(9)
C35 Ru3 C34 C33 -117.9(13)
C27 Ru3 C34 C33 28.9(12)
C28 Ru3 C34 C33 7(2)
Ru4 Ru3 C34 C33 148.8(8)
C33 Ru3 C34 C35 117.9(13)
C36 Ru3 C34 C35 36.8(9)
C37 Ru3 C34 C35 80.1(10)
C27 Ru3 C34 C35 146.8(9)
C28 Ru3 C34 C35 124.8(19)
Ru4 Ru3 C34 C35 -93.3(9)
C33 Ru3 C34 C38 -123.0(19)
C36 Ru3 C34 C38 156.0(17)
C37 Ru3 C34 C38 -160.8(17)
C35 Ru3 C34 C38 119.1(19)
C27 Ru3 C34 C38 -94.1(16)
C28 Ru3 C34 C38 -116(2)
Ru4 Ru3 C34 C38 25.8(16)
C33 C34 C35 C36 -1.4(19)
C38 C34 C35 C36 178.7(16)
Ru3 C34 C35 C36 -60.1(11)
C33 C34 C35 C39 -178.0(14)
C38 C34 C35 C39 2(3)
Ru3 C34 C35 C39 123.3(16)
C33 C34 C35 Ru3 58.7(11)
C38 C34 C35 Ru3 -121.3(18)
C33 Ru3 C35 C36 82.2(11)
C37 Ru3 C35 C36 40.2(10)
C34 Ru3 C35 C36 119.3(14)
C27 Ru3 C35 C36 45.3(19)
C28 Ru3 C35 C36 -35.6(16)
Ru4 Ru3 C35 C36 -134.0(9)
C33 Ru3 C35 C34 -37.1(9)
C36 Ru3 C35 C34 -119.3(14)
C37 Ru3 C35 C34 -79.2(10)
C27 Ru3 C35 C34 -74.0(17)
C28 Ru3 C35 C34 -154.9(11)
Ru4 Ru3 C35 C34 106.7(8)
C33 Ru3 C35 C39 -158.9(19)
C36 Ru3 C35 C39 119(2)
C37 Ru3 C35 C39 159.1(19)
C34 Ru3 C35 C39 -122(2)
C27 Ru3 C35 C39 164.3(14)
C28 Ru3 C35 C39 83(2)
Ru4 Ru3 C35 C39 -15.1(17)
C34 C35 C36 C37 -3.3(18)
C39 C35 C36 C37 173.4(14)
Ru3 C35 C36 C37 -63.9(11)
C34 C35 C36 C40 -174.1(17)
C39 C35 C36 C40 3(3)
Ru3 C35 C36 C40 125.3(19)
C34 C35 C36 Ru3 60.6(11)
C39 C35 C36 Ru3 -122.7(15)
C33 Ru3 C36 C35 -78.8(11)
C37 Ru3 C36 C35 -113.3(15)
C34 Ru3 C36 C35 -36.8(10)
C27 Ru3 C36 C35 -158.4(10)
C28 Ru3 C36 C35 160.4(10)
Ru4 Ru3 C36 C35 69.9(12)
C33 Ru3 C36 C37 34.5(11)
C35 Ru3 C36 C37 113.3(15)
C34 Ru3 C36 C37 76.5(11)
C27 Ru3 C36 C37 -45.1(13)
C28 Ru3 C36 C37 -86.3(12)
Ru4 Ru3 C36 C37 -176.8(9)
C33 Ru3 C36 C40 159.6(18)
C37 Ru3 C36 C40 125(2)
C35 Ru3 C36 C40 -122(2)
C34 Ru3 C36 C40 -158.5(17)
C27 Ru3 C36 C40 79.9(17)
C28 Ru3 C36 C40 38.8(17)
Ru4 Ru3 C36 C40 -51.8(18)
C34 C33 C37 C36 -8(2)
C42 C33 C37 C36 -176.7(16)
Ru3 C33 C37 C36 57.9(13)
C34 C33 C37 C41 173.3(17)
C42 C33 C37 C41 5(3)
Ru3 C33 C37 C41 -120.6(19)
C34 C33 C37 Ru3 -66.1(12)
C42 C33 C37 Ru3 125.4(18)
C35 C36 C37 C33 7(2)
C40 C36 C37 C33 177.4(18)
Ru3 C36 C37 C33 -57.0(13)
C35 C36 C37 C41 -174.4(15)
C40 C36 C37 C41 -4(3)
Ru3 C36 C37 C41 121.7(17)
C35 C36 C37 Ru3 64.0(10)
C40 C36 C37 Ru3 -126(2)
C36 Ru3 C37 C33 122.1(15)
C35 Ru3 C37 C33 82.0(11)
C34 Ru3 C37 C33 38.3(9)
C27 Ru3 C37 C33 -95.7(10)
C28 Ru3 C37 C33 -130.2(10)
Ru4 Ru3 C37 C33 144(4)
C33 Ru3 C37 C36 -122.1(15)
C35 Ru3 C37 C36 -40.1(10)
C34 Ru3 C37 C36 -83.7(11)
C27 Ru3 C37 C36 142.2(11)
C28 Ru3 C37 C36 107.8(11)
Ru4 Ru3 C37 C36 22(6)
C33 Ru3 C37 C41 123(2)
C36 Ru3 C37 C41 -115(2)
C35 Ru3 C37 C41 -155(2)
C34 Ru3 C37 C41 161(2)
C27 Ru3 C37 C41 26.9(19)
C28 Ru3 C37 C41 -8(2)
Ru4 Ru3 C37 C41 -93(5)
C47 Ru4 C43 C44 119.2(17)
C46 Ru4 C43 C44 78.9(14)
C45 Ru4 C43 C44 37.5(13)
C29 Ru4 C43 C44 -93.8(14)
C30 Ru4 C43 C44 -124.8(14)
Ru3 Ru4 C43 C44 156(5)
C44 Ru4 C43 C47 -119.2(17)
C46 Ru4 C43 C47 -40.3(9)
C45 Ru4 C43 C47 -81.7(10)
C29 Ru4 C43 C47 147.0(9)
C30 Ru4 C43 C47 116.0(10)
Ru3 Ru4 C43 C47 37(6)
C44 Ru4 C43 C48 126(3)
C47 Ru4 C43 C48 -115(3)
C46 Ru4 C43 C48 -155(2)
C45 Ru4 C43 C48 164(2)
C29 Ru4 C43 C48 32(2)
C30 Ru4 C43 C48 1(2)
Ru3 Ru4 C43 C48 -78(6)
C47 C43 C44 C45 -7(2)
C48 C43 C44 C45 171.0(18)
Ru4 C43 C44 C45 -65.2(13)
C47 C43 C44 C49 -174.8(17)
C48 C43 C44 C49 3(3)
Ru4 C43 C44 C49 126(2)
C47 C43 C44 Ru4 58.7(12)
C48 C43 C44 Ru4 -124(2)
C47 Ru4 C44 C43 -37.4(11)
C46 Ru4 C44 C43 -80.7(12)
C45 Ru4 C44 C43 -117.1(18)
C29 Ru4 C44 C43 98.6(13)
C30 Ru4 C44 C43 59.6(14)
Ru3 Ru4 C44 C43 -175.8(9)
C47 Ru4 C44 C45 79.7(12)
C46 Ru4 C44 C45 36.4(10)
C29 Ru4 C44 C45 -144.3(11)
C43 Ru4 C44 C45 117.1(18)
C30 Ru4 C44 C45 176.6(10)
Ru3 Ru4 C44 C45 -58.7(17)
C47 Ru4 C44 C49 -160(3)
C46 Ru4 C44 C49 157(3)
C45 Ru4 C44 C49 120(3)
C29 Ru4 C44 C49 -24(3)
C43 Ru4 C44 C49 -123(3)
C30 Ru4 C44 C49 -63(2)
Ru3 Ru4 C44 C49 61(3)
C43 C44 C45 C46 4(2)
C49 C44 C45 C46 172.5(15)
Ru4 C44 C45 C46 -61.6(11)
C43 C44 C45 C50 -173.8(14)
C49 C44 C45 C50 -5(3)
Ru4 C44 C45 C50 120.7(16)
C43 C44 C45 Ru4 65.5(13)
C49 C44 C45 Ru4 -125.9(18)
C44 Ru4 C45 C46 118.3(16)
C47 Ru4 C45 C46 37.3(10)
C29 Ru4 C45 C46 169.9(10)
C43 Ru4 C45 C46 81.0(11)
C30 Ru4 C45 C46 112.7(14)
Ru3 Ru4 C45 C46 -93.4(10)
C47 Ru4 C45 C44 -81.0(12)
C46 Ru4 C45 C44 -118.3(16)
C29 Ru4 C45 C44 51.6(14)
C43 Ru4 C45 C44 -37.3(11)
C30 Ru4 C45 C44 -5.6(17)
Ru3 Ru4 C45 C44 148.3(10)
C44 Ru4 C45 C50 -120(2)
C47 Ru4 C45 C50 159(2)
C46 Ru4 C45 C50 122(2)
C29 Ru4 C45 C50 -69(2)
C43 Ru4 C45 C50 -157(2)
C30 Ru4 C45 C50 -125.7(18)
Ru3 Ru4 C45 C50 28(2)
C44 C45 C46 C47 0.4(19)
C50 C45 C46 C47 178.1(13)
Ru4 C45 C46 C47 -60.0(11)
C44 C45 C46 C51 -177.1(14)
C50 C45 C46 C51 1(3)
Ru4 C45 C46 C51 122.5(15)
C44 C45 C46 Ru4 60.4(12)
C50 C45 C46 Ru4 -121.9(15)
C44 Ru4 C46 C45 -37.0(11)
C47 Ru4 C46 C45 -119.3(15)
C29 Ru4 C46 C45 -40(4)
C43 Ru4 C46 C45 -78.8(12)
C30 Ru4 C46 C45 -119.8(13)
Ru3 Ru4 C46 C45 107.1(11)
C44 Ru4 C46 C47 82.4(11)
C45 Ru4 C46 C47 119.3(15)
C29 Ru4 C46 C47 79(3)
C43 Ru4 C46 C47 40.6(10)
C30 Ru4 C46 C47 -0.5(15)
Ru3 Ru4 C46 C47 -133.5(9)
C44 Ru4 C46 C51 -162.2(17)
C47 Ru4 C46 C51 115.5(18)
C45 Ru4 C46 C51 -125(2)
C29 Ru4 C46 C51 -165(3)
C43 Ru4 C46 C51 156.0(17)
C30 Ru4 C46 C51 115.0(15)
Ru3 Ru4 C46 C51 -18.1(15)
C45 C46 C47 C43 -4.2(17)
C51 C46 C47 C43 173.5(13)
Ru4 C46 C47 C43 -65.6(11)
C45 C46 C47 C52 -174.5(14)
C51 C46 C47 C52 3(2)
Ru4 C46 C47 C52 124.1(16)
C45 C46 C47 Ru4 61.4(11)
C51 C46 C47 Ru4 -120.9(13)
C44 C43 C47 C46 6.4(18)
C48 C43 C47 C46 -171.3(16)
Ru4 C43 C47 C46 65.3(10)
C44 C43 C47 C52 176.8(15)
C48 C43 C47 C52 -1(3)
Ru4 C43 C47 C52 -124.3(16)
C44 C43 C47 Ru4 -58.9(12)
C48 C43 C47 Ru4 123.4(17)
C44 Ru4 C47 C46 -76.9(11)
C45 Ru4 C47 C46 -35.4(10)
C29 Ru4 C47 C46 -163.4(10)
C43 Ru4 C47 C46 -112.6(13)
C30 Ru4 C47 C46 179.7(9)
Ru3 Ru4 C47 C46 72.2(10)
C44 Ru4 C47 C43 35.7(11)
C46 Ru4 C47 C43 112.6(13)
C45 Ru4 C47 C43 77.2(11)
C29 Ru4 C47 C43 -50.8(13)
C30 Ru4 C47 C43 -67.7(11)
Ru3 Ru4 C47 C43 -175.3(9)
C44 Ru4 C47 C52 159(2)
C46 Ru4 C47 C52 -124(2)
C45 Ru4 C47 C52 -159(2)
C29 Ru4 C47 C52 73(2)
C43 Ru4 C47 C52 124(2)
C30 Ru4 C47 C52 55.8(18)
Ru3 Ru4 C47 C52 -51.7(19)
